data_4344370
loop_
_publ_author_name
'Wang, B.C.'
'Schaefer, W.P.'
'Marsh, R.E.'

_publ_section_title
;
 The Crystal Structure of
 Pentacyanocobalt(III)-mue-cyano-pentaamminecobalt(III) Monohydrate
;
_journal_name_full 'Inorganic Chemistry'
_journal_page_first 1492
_journal_page_last 1497
_journal_volume 10
_journal_year 1971
_chemical_formula_sum 'C6 H17 Co2 N11 O'
_chemical_name_systematic '((N H3)5 Co C N Co (C N)5) H2 O'
_space_group_IT_number 61
_symmetry_space_group_name_Hall '-P 2ac 2ab'
_symmetry_space_group_name_H-M 'P b c a'
_cell_angle_alpha 90
_cell_angle_beta 90
_cell_angle_gamma 90
_cell_formula_units_Z 8
_cell_length_a 17.359
_cell_length_b 12.187
_cell_length_c 13.936
_cell_volume 2948.218
_citation_journal_id_ASTM INOCAJ
_cod_data_source_file Wang_INOCAJ_1971_360.cif
_cod_data_source_block C6H17Co2N11O1
_cod_original_formula_sum 'C6 H17 Co2 N11 O1'
_cod_database_code 4344370

loop_
_symmetry_equiv_pos_as_xyz
x,y,z
-x+1/2,-y,z+1/2
x+1/2,-y+1/2,-z
-x,y+1/2,-z+1/2
-x,-y,-z
x-1/2,y,-z-1/2
-x-1/2,y-1/2,z
x,-y-1/2,z-1/2

loop_
_atom_site_label
_atom_site_type_symbol
_atom_site_fract_x
_atom_site_fract_y
_atom_site_fract_z
_atom_site_occupancy
_atom_site_U_iso_or_equiv
H15 H+1 0.215 0.5244 0.2907 1 0.0
O1 O-2 0.07275 0.08302 0.18075 1 0.0
H17 H+1 0.084 0.057 0.23 1 0.0
N5 N-3 0.29611 0.58972 0.0363 1 0.0
H6 H+1 0.0387 0.5096 0.3567 1 0.0
H3 H+1 0.126 0.1982 0.315 1 0.0
N7 N-3 0.14649 0.25893 0.34121 1 0.0
H14 H+1 0.2335 0.4313 0.3524 1 0.0
H9 H+1 0.1954 0.3555 0.1232 1 0.0
H13 H+1 0.2531 0.4293 0.2505 1 0.0
N3 N-3 0.10151 0.49252 -0.12865 1 0.0
C5 C+2 0.23311 0.61882 0.03295 1 0.0
Co2 Co+3 0.11817 0.3853 0.26488 1 0.0
H1 H+1 0.1972 0.2524 0.342 1 0.0
N6 N-3 -0.0326 0.75373 -0.00362 1 0.0
H5 H+1 0.0543 0.4148 0.4173 1 0.0
C3 C+2 0.11142 0.5567 -0.07005 1 0.0
C6 C+2 0.02775 0.71977 0.00653 1 0.0
N1 N-3 0.09666 0.5078 0.18235 1 0.0
H8 H+1 0.1827 0.2485 0.1681 1 0.0
H16 H+1 0.106 0.059 0.153 1 0.0
H2 H+1 0.129 0.2677 0.401 1 0.0
H7 H+1 0.1227 0.299 0.1089 1 0.0
N4 N-3 0.15833 0.85395 0.16256 1 0.0
H12 H+1 0.0225 0.248 0.2197 1 0.0
Co1 Co+3 0.12987 0.66829 0.0213 1 0.0
H11 H+1 -0.0129 0.3209 0.2899 1 0.0
N8 N-3 0.07462 0.46348 0.37602 1 0.0
N9 N-3 0.16029 0.31243 0.15097 1 0.0
H10 H+1 -0.0069 0.3546 0.1904 1 0.0
N10 N-3 0.01673 0.31886 0.23716 1 0.0
N11 N-3 0.21837 0.45108 0.29328 1 0.0
H4 H+1 0.1116 0.5007 0.406 1 0.0
C4 C+2 0.14758 0.78316 0.11001 1 0.0
N2 N-3 0.18425 0.81919 -0.13855 1 0.0
C2 C+2 0.16164 0.7628 -0.07818 1 0.0
C1 C+2 0.10418 0.57144 0.12191 1 0.0
